data_7006513
loop_
_publ_author_name
'Garc\'ia-Rodr\'iguez, Ra\'ul'
'Miguel, Daniel'

_publ_section_title
;
 Molybdenum carbonyl complexes with pyridylimino acidato ligands.
;
_journal_issue 9
_journal_name_full 'Dalton transactions (Cambridge, England : 2003)'
_journal_page_first 1218
_journal_page_last 1225
_journal_paper_doi 10.1039/b511637f
_journal_year 2006
_chemical_formula_sum 'C18 H21 Mo N3 O6'
_chemical_formula_weight 471.32
_chemical_name_systematic
;
?
;
_space_group_IT_number 1
_symmetry_cell_setting triclinic
_symmetry_space_group_name_Hall 'P 1'
_symmetry_space_group_name_H-M 'P 1'
_atom_sites_solution_hydrogens geom
_atom_sites_solution_primary direct
_atom_sites_solution_secondary difmap
_audit_creation_method SHELXL-97
_cell_angle_alpha 91.259(5)
_cell_angle_beta 109.767(5)
_cell_angle_gamma 109.143(4)
_cell_formula_units_Z 2
_cell_length_a 9.094(3)
_cell_length_b 10.836(3)
_cell_length_c 12.111(4)
_cell_measurement_temperature 296(2)
_cell_volume 1049.1(6)
_computing_cell_refinement 'Bruker SMART'
_computing_data_collection 'Bruker SMART'
_computing_data_reduction 'Bruker SHELXTL'
_computing_molecular_graphics 'Bruker SHELXTL'
_computing_publication_material 'Bruker SHELXTL'
_computing_structure_refinement 'SHELXL-97 (Sheldrick, 1997)'
_computing_structure_solution 'SHELXS-97 (Sheldrick, 1990)'
_diffrn_ambient_temperature 296(2)
_diffrn_measured_fraction_theta_full 0.997
_diffrn_measured_fraction_theta_max 0.997
_diffrn_measurement_device_type 'CCD area detector'
_diffrn_measurement_method 'phi and omega scans'
_diffrn_radiation_monochromator graphite
_diffrn_radiation_source 'fine-focus sealed tube'
_diffrn_radiation_type MoK\a
_diffrn_radiation_wavelength 0.71073
_diffrn_reflns_av_R_equivalents 0.0204
_diffrn_reflns_av_sigmaI/netI 0.0475
_diffrn_reflns_limit_h_max 10
_diffrn_reflns_limit_h_min -10
_diffrn_reflns_limit_k_max 12
_diffrn_reflns_limit_k_min -12
_diffrn_reflns_limit_l_max 13
_diffrn_reflns_limit_l_min -13
_diffrn_reflns_number 6870
_diffrn_reflns_theta_full 23.30
_diffrn_reflns_theta_max 23.30
_diffrn_reflns_theta_min 1.81
_exptl_absorpt_coefficient_mu 0.662
_exptl_absorpt_correction_T_max 1.000000
_exptl_absorpt_correction_T_min 0.815529
_exptl_absorpt_correction_type SADABS
_exptl_crystal_colour BLACK
_exptl_crystal_density_diffrn 1.492
_exptl_crystal_density_method 'not measured'
_exptl_crystal_description PRISM
_exptl_crystal_F_000 480
_exptl_crystal_size_max 0.21
_exptl_crystal_size_mid 0.19
_exptl_crystal_size_min 0.10
_refine_diff_density_max 0.989
_refine_diff_density_min -0.659
_refine_diff_density_rms 0.084
_refine_ls_abs_structure_details 'Flack H D (1983), Acta Cryst. A39, 876-881'
_refine_ls_abs_structure_Flack 0.42(7)
_refine_ls_extinction_method none
_refine_ls_goodness_of_fit_ref 1.038
_refine_ls_hydrogen_treatment mixed
_refine_ls_matrix_type full
_refine_ls_number_parameters 484
_refine_ls_number_reflns 5785
_refine_ls_number_restraints 3
_refine_ls_restrained_S_all 1.038
_refine_ls_R_factor_all 0.0699
_refine_ls_R_factor_gt 0.0509
_refine_ls_shift/su_max 0.002
_refine_ls_shift/su_mean 0.000
_refine_ls_structure_factor_coef Fsqd
_refine_ls_weighting_details 'calc w=1/[\s^2^(Fo^2^)+(0.0817P)^2^+0.8255P] where P=(Fo^2^+2Fc^2^)/3'
_refine_ls_weighting_scheme calc
_refine_ls_wR_factor_gt 0.1289
_refine_ls_wR_factor_ref 0.1427
_reflns_number_gt 4516
_reflns_number_total 5785
_reflns_threshold_expression >2sigma(I)
_cod_data_source_file b511637f.txt
_cod_data_source_block Compound_2a_(alacidcm)
_cod_depositor_comments
;
The following automatic conversions were performed:
'_symmetry_cell_setting' value 'Triclinic' changed to 'triclinic'
according to '/home/saulius/struct/CIF-dictionaries/cif_core.dic'
dictionary named 'cif_core.dic' version 2.4.1 from 2010-06-29.

Automatic conversion script
Id: cif_fix_enum 1527 2010-12-29 10:47:43Z saulius 
;
_cod_original_cell_volume 1049.0(5)
_cod_original_sg_symbol_H-M P1
_cod_database_code 7006513

loop_
_symmetry_equiv_pos_as_xyz
'x, y, z'

loop_
_atom_site_label
_atom_site_type_symbol
_atom_site_fract_x
_atom_site_fract_y
_atom_site_fract_z
_atom_site_U_iso_or_equiv
_atom_site_adp_type
_atom_site_occupancy
_atom_site_symmetry_multiplicity
_atom_site_calc_flag
_atom_site_refinement_flags
_atom_site_disorder_assembly
_atom_site_disorder_group
Mo1 Mo 0.80382(7) 0.68585(6) 0.82007(6) 0.0543(4) Uani 1 1 d . . .
N1 N 0.6148(17) 0.5040(15) 0.8268(13) 0.060(4) Uani 1 1 d . . .
N2 N 0.6002(18) 0.7426(14) 0.8371(11) 0.051(4) Uani 1 1 d . . .
C1 C 0.707(2) 0.6543(16) 0.6473(14) 0.053(4) Uani 1 1 d . . .
O1 O 0.6444(19) 0.6294(16) 0.5465(15) 0.108(5) Uani 1 1 d . . .
C2 C 0.965(3) 0.620(3) 0.794(2) 0.121(10) Uani 1 1 d . . .
O2 O 1.060(2) 0.564(2) 0.7997(19) 0.143(7) Uani 1 1 d . . .
C3 C 0.950(2) 0.8527(15) 0.8073(14) 0.055(5) Uani 1 1 d . . .
O3 O 1.052(2) 0.9468(16) 0.7990(14) 0.113(5) Uani 1 1 d . . .
C4 C 0.9373(13) 0.7204(14) 0.9908(15) 0.065(5) Uani 1 1 d . . .
O4 O 1.0177(14) 0.7354(16) 1.0942(12) 0.096(4) Uani 1 1 d . . .
C5 C 0.596(2) 0.8745(15) 0.8452(13) 0.057(5) Uani 1 1 d . . .
H5 H 0.4939 0.8640 0.8614 0.068 Uiso 1 1 calc R . .
O5 O 0.498(2) 0.8409(13) 0.6431(10) 0.109(6) Uani 1 1 d . . .
C6 C 0.561(2) 0.9213(19) 0.7193(17) 0.060(5) Uani 1 1 d . . .
O6 O 0.5822(17) 1.0439(12) 0.7263(10) 0.069(3) Uani 1 1 d . . .
C7 C 0.7299(16) 0.9663(10) 0.9459(9) 0.079(3) Uani 1 1 d . . .
H7A H 0.8354 0.9773 0.9389 0.118 Uiso 1 1 calc R . .
H7B H 0.7275 0.9322 1.0180 0.118 Uiso 1 1 calc R . .
H7C H 0.7155 1.0502 0.9471 0.118 Uiso 1 1 calc R . .
C11 C 0.604(2) 0.3811(17) 0.8216(17) 0.062(5) Uani 1 1 d . . .
H11 H 0.6979 0.3664 0.8197 0.074 Uiso 1 1 calc R . .
C12 C 0.469(2) 0.2654(15) 0.8183(15) 0.071(5) Uani 1 1 d . . .
H12 H 0.4722 0.1807 0.8132 0.085 Uiso 1 1 calc R . .
C13 C 0.341(2) 0.2899(18) 0.8232(16) 0.070(5) Uani 1 1 d . . .
H13 H 0.2492 0.2172 0.8208 0.084 Uiso 1 1 calc R . .
C14 C 0.3252(18) 0.4079(12) 0.8313(13) 0.044(4) Uani 1 1 d . . .
H14 H 0.2292 0.4187 0.8342 0.052 Uiso 1 1 calc R . .
C15 C 0.4622(16) 0.5106(15) 0.8350(14) 0.044(4) Uani 1 1 d . . .
C16 C 0.4749(19) 0.6392(16) 0.8455(13) 0.049(4) Uani 1 1 d . . .
H16 H 0.3893 0.6573 0.8598 0.059 Uiso 1 1 calc R . .
N31 N 0.6952(11) 0.1633(7) 0.5684(7) 0.090(4) Uani 1 1 d G . .
H31A H 0.6583 0.1203 0.6221 0.108 Uiso 1 1 calc R . .
H31B H 0.6084 0.1404 0.4986 0.108 Uiso 1 1 calc R . .
C32 C 0.7511(12) 0.3101(8) 0.6068(7) 0.077(3) Uani 1 1 d G . .
H32A H 0.6553 0.3335 0.6025 0.093 Uiso 1 1 calc R . .
H32B H 0.8293 0.3337 0.6883 0.093 Uiso 1 1 calc R . .
C33 C 0.8328(13) 0.3845(7) 0.5279(8) 0.109(5) Uani 1 1 d G . .
H33A H 0.7486 0.3727 0.4497 0.130 Uiso 1 1 calc R . .
H33B H 0.8800 0.4779 0.5592 0.130 Uiso 1 1 calc R . .
C34 C 0.9675(11) 0.3415(12) 0.5167(9) 0.183(13) Uani 1 1 d G . .
H34A H 0.9971 0.3795 0.4520 0.219 Uiso 1 1 calc R . .
H34B H 1.0654 0.3785 0.5888 0.219 Uiso 1 1 calc R . .
C35 C 0.9295(15) 0.1999(13) 0.4960(10) 0.237(18) Uani 1 1 d G . .
H35A H 1.0339 0.1837 0.5223 0.285 Uiso 1 1 calc R . .
H35B H 0.8753 0.1698 0.4112 0.285 Uiso 1 1 calc R . .
C36 C 0.8215(16) 0.1198(9) 0.5555(9) 0.098(5) Uani 1 1 d G . .
H36A H 0.7671 0.0309 0.5118 0.117 Uiso 1 1 calc R . .
H36B H 0.8932 0.1144 0.6341 0.117 Uiso 1 1 calc R . .
Mo51 Mo 0.19564(8) 0.31331(7) 0.17947(7) 0.0581(4) Uani 1 1 d . . .
N51 N 0.3956(17) 0.5008(14) 0.1685(14) 0.053(4) Uani 1 1 d . . .
N52 N 0.4017(15) 0.2566(12) 0.1520(10) 0.039(3) Uani 1 1 d . . .
C51 C 0.058(3) 0.283(2) 0.000(2) 0.109(9) Uani 1 1 d . . .
O51 O -0.040(3) 0.267(2) -0.0904(18) 0.170(10) Uani 1 1 d . . .
C52 C 0.036(2) 0.3901(15) 0.1905(17) 0.065(5) Uani 1 1 d . . .
O52 O -0.058(2) 0.428(2) 0.2155(19) 0.141(7) Uani 1 1 d . . .
C53 C 0.044(2) 0.134(2) 0.1959(18) 0.094(8) Uani 1 1 d . . .
O53 O -0.0259(17) 0.0339(12) 0.2079(12) 0.091(4) Uani 1 1 d . . .
C54 C 0.3183(19) 0.3404(15) 0.374(2) 0.069(6) Uani 1 1 d . . .
O54 O 0.3551(19) 0.3455(15) 0.4674(12) 0.083(4) Uani 1 1 d . . .
C55 C 0.402(2) 0.1225(15) 0.1462(14) 0.057(5) Uani 1 1 d . . .
H55 H 0.2847 0.0685 0.1008 0.069 Uiso 1 1 d R . .
C56 C 0.436(2) 0.0795(17) 0.2626(13) 0.046(4) Uani 1 1 d . . .
O55 O 0.4014(19) -0.0371(12) 0.2703(11) 0.082(4) Uani 1 1 d . . .
O56 O 0.483(2) 0.1634(16) 0.3560(13) 0.120(6) Uani 1 1 d . . .
C57 C 0.490(3) 0.0876(14) 0.0816(12) 0.126(7) Uani 1 1 d . . .
H57A H 0.4662 0.1218 0.0076 0.189 Uiso 1 1 calc R . .
H57B H 0.4546 -0.0068 0.0663 0.189 Uiso 1 1 calc R . .
H57C H 0.6075 0.1243 0.1269 0.189 Uiso 1 1 calc R . .
C61 C 0.382(3) 0.624(2) 0.172(2) 0.086(7) Uani 1 1 d . . .
H61 H 0.2852 0.6336 0.1735 0.103 Uiso 1 1 calc R . .
C62 C 0.508(3) 0.7263(18) 0.1730(19) 0.089(7) Uani 1 1 d . . .
H62 H 0.4983 0.8088 0.1789 0.107 Uiso 1 1 calc R . .
C63 C 0.659(2) 0.7212(14) 0.1657(15) 0.064(5) Uani 1 1 d . . .
H63 H 0.7495 0.7946 0.1682 0.077 Uiso 1 1 calc R . .
C64 C 0.652(2) 0.5921(18) 0.1545(15) 0.065(5) Uani 1 1 d . . .
H64 H 0.7409 0.5765 0.1428 0.078 Uiso 1 1 calc R . .
C65 C 0.5184(19) 0.4818(14) 0.1597(12) 0.042(4) Uani 1 1 d . . .
C66 C 0.530(2) 0.3443(14) 0.1544(14) 0.047(4) Uani 1 1 d . . .
H66 H 0.6239 0.3287 0.1533 0.057 Uiso 1 1 calc R . .
N81 N 0.2824(10) 0.8847(8) 0.4462(8) 0.105(5) Uani 1 1 d G . .
H81A H 0.3284 0.9116 0.3917 0.126 Uiso 1 1 d G . .
H81B H 0.3597 0.8686 0.5076 0.126 Uiso 1 1 d G . .
C82 C 0.2388(11) 0.9941(7) 0.4891(9) 0.078(3) Uani 1 1 d G . .
H82A H 0.3408 1.0680 0.5323 0.094 Uiso 1 1 d G . .
H82B H 0.1732 1.0241 0.4214 0.094 Uiso 1 1 d G . .
C83 C 0.1427(11) 0.9503(10) 0.5673(8) 0.122(6) Uani 1 1 d G . .
H83A H 0.2182 0.9434 0.6437 0.146 Uiso 1 1 d G . .
H83B H 0.0981 1.0170 0.5800 0.146 Uiso 1 1 d G . .
C84 C 0.0031(11) 0.8220(11) 0.5194(11) 0.29(3) Uani 1 1 d G . .
H84A H -0.0842 0.8339 0.4524 0.352 Uiso 1 1 d G . .
H84B H -0.0432 0.7939 0.5798 0.352 Uiso 1 1 d G . .
C85 C 0.0529(15) 0.7162(8) 0.4805(11) 0.210(16) Uani 1 1 d G . .
H85A H -0.0454 0.6375 0.4430 0.252 Uiso 1 1 d G . .
H85B H 0.1279 0.6942 0.5489 0.252 Uiso 1 1 d G . .
C86 C 0.1392(13) 0.7617(8) 0.3938(8) 0.136(7) Uani 1 1 d G . .
H86A H 0.1769 0.6940 0.3723 0.164 Uiso 1 1 d G . .
H86B H 0.0606 0.7754 0.3222 0.164 Uiso 1 1 d G . .

loop_
_atom_site_aniso_label
_atom_site_aniso_U_11
_atom_site_aniso_U_22
_atom_site_aniso_U_33
_atom_site_aniso_U_23
_atom_site_aniso_U_13
_atom_site_aniso_U_12
Mo1 0.0360(8) 0.0485(8) 0.0798(10) 0.0292(7) 0.0213(7) 0.0156(6)
N1 0.038(8) 0.063(9) 0.081(10) 0.030(8) 0.008(7) 0.032(7)
N2 0.067(10) 0.044(8) 0.044(7) 0.009(6) 0.013(6) 0.029(7)
C1 0.058(9) 0.047(8) 0.051(8) -0.005(6) 0.018(7) 0.018(6)
O1 0.090(11) 0.092(9) 0.102(11) -0.010(8) 0.020(9) -0.002(7)
C2 0.052(12) 0.120(16) 0.19(2) 0.107(15) 0.037(12) 0.027(12)
O2 0.070(10) 0.140(14) 0.27(2) 0.059(14) 0.098(12) 0.058(10)
C3 0.060(10) 0.042(8) 0.068(10) 0.040(7) 0.026(8) 0.019(8)
O3 0.124(11) 0.090(10) 0.120(10) 0.031(8) 0.066(9) 0.008(9)
C4 0.008(6) 0.057(8) 0.105(13) 0.029(8) -0.003(7) 0.002(5)
O4 0.032(5) 0.135(11) 0.086(9) 0.048(7) -0.006(5) 0.014(6)
C5 0.057(10) 0.052(10) 0.044(9) 0.012(7) 0.012(7) 0.004(8)
O5 0.216(15) 0.069(8) 0.039(6) 0.001(6) 0.000(7) 0.093(9)
C6 0.079(12) 0.061(11) 0.077(12) 0.038(9) 0.051(10) 0.047(10)
O6 0.097(8) 0.062(8) 0.074(7) 0.045(6) 0.049(6) 0.041(7)
C7 0.102(9) 0.053(6) 0.060(7) 0.007(5) 0.005(6) 0.028(6)
C11 0.059(10) 0.056(11) 0.099(12) 0.043(9) 0.041(9) 0.042(9)
C12 0.068(11) 0.032(8) 0.107(13) 0.003(8) 0.030(9) 0.014(7)
C13 0.062(11) 0.067(12) 0.087(12) 0.023(9) 0.039(9) 0.015(9)
C14 0.035(7) 0.027(7) 0.071(9) 0.027(6) 0.024(6) 0.008(5)
C15 0.014(6) 0.048(9) 0.068(9) 0.026(7) 0.011(6) 0.015(6)
C16 0.042(8) 0.076(11) 0.054(9) 0.031(7) 0.032(7) 0.033(8)
N31 0.082(8) 0.104(9) 0.035(5) 0.028(5) 0.010(5) -0.019(7)
C32 0.097(9) 0.061(7) 0.064(7) 0.001(5) 0.035(6) 0.011(6)
C33 0.117(11) 0.105(10) 0.089(9) 0.033(8) 0.055(9) 0.001(9)
C34 0.099(14) 0.28(3) 0.064(11) -0.024(14) 0.020(10) -0.051(17)
C35 0.30(4) 0.29(4) 0.25(3) 0.21(3) 0.21(3) 0.13(3)
C36 0.146(15) 0.077(10) 0.078(10) 0.026(8) 0.029(10) 0.061(11)
Mo51 0.0347(8) 0.0497(8) 0.0889(11) 0.0311(8) 0.0194(7) 0.0156(6)
N51 0.043(8) 0.039(7) 0.097(10) 0.033(7) 0.048(7) 0.014(6)
N52 0.031(6) 0.038(7) 0.042(6) 0.025(5) 0.013(5) 0.006(5)
C51 0.110(17) 0.136(19) 0.097(15) 0.095(15) 0.059(13) 0.037(14)
O51 0.148(16) 0.21(2) 0.121(14) 0.096(14) 0.044(12) 0.020(14)
C52 0.041(9) 0.049(7) 0.135(13) 0.040(8) 0.057(9) 0.028(7)
O52 0.089(12) 0.133(14) 0.250(19) 0.109(14) 0.079(12) 0.078(11)
C53 0.049(12) 0.108(18) 0.072(12) -0.007(11) 0.006(9) -0.021(11)
O53 0.068(7) 0.045(6) 0.102(8) 0.030(6) 0.009(6) -0.029(6)
C54 0.021(6) 0.035(8) 0.139(17) 0.024(9) 0.017(8) 0.005(5)
O54 0.102(10) 0.095(9) 0.059(7) 0.016(6) 0.022(6) 0.052(8)
C55 0.085(13) 0.039(9) 0.073(11) 0.022(8) 0.035(10) 0.045(9)
C56 0.055(9) 0.056(9) 0.039(7) 0.012(7) 0.022(6) 0.029(7)
O55 0.125(11) 0.046(7) 0.090(9) 0.033(6) 0.052(8) 0.035(7)
O56 0.212(16) 0.143(14) 0.075(9) 0.053(9) 0.061(10) 0.141(13)
C57 0.27(2) 0.087(9) 0.101(10) 0.057(8) 0.118(13) 0.115(13)
C61 0.063(12) 0.061(12) 0.155(19) 0.041(12) 0.050(12) 0.038(10)
C62 0.079(12) 0.065(11) 0.149(16) 0.079(11) 0.059(11) 0.037(10)
C63 0.059(10) 0.021(7) 0.090(11) 0.034(7) 0.012(8) 0.001(6)
C64 0.042(8) 0.085(13) 0.063(9) 0.016(8) 0.011(7) 0.025(8)
C65 0.051(9) 0.031(7) 0.039(7) 0.005(6) 0.018(6) 0.007(6)
C66 0.043(9) 0.029(7) 0.064(9) 0.016(6) 0.003(6) 0.022(6)
N81 0.096(11) 0.097(9) 0.052(7) 0.017(6) 0.012(7) -0.039(8)
C82 0.074(7) 0.079(8) 0.096(9) 0.022(7) 0.038(7) 0.039(7)
C83 0.067(8) 0.177(16) 0.094(10) 0.021(11) 0.041(8) -0.003(9)
C84 0.141(18) 0.44(5) 0.109(15) -0.06(2) 0.086(14) -0.17(3)
C85 0.16(2) 0.40(5) 0.20(3) 0.19(3) 0.17(2) 0.15(2)
C86 0.137(14) 0.135(15) 0.066(9) -0.008(9) 0.031(9) -0.033(12)

loop_
_atom_type_symbol
_atom_type_description
_atom_type_scat_dispersion_real
_atom_type_scat_dispersion_imag
_atom_type_scat_source
C C 0.0033 0.0016 'International Tables Vol C Tables 4.2.6.8 and 6.1.1.4'
H H 0.0000 0.0000 'International Tables Vol C Tables 4.2.6.8 and 6.1.1.4'
N N 0.0061 0.0033 'International Tables Vol C Tables 4.2.6.8 and 6.1.1.4'
O O 0.0106 0.0060 'International Tables Vol C Tables 4.2.6.8 and 6.1.1.4'
Mo Mo -1.6832 0.6857 'International Tables Vol C Tables 4.2.6.8 and 6.1.1.4'

loop_
_geom_angle_atom_site_label_1
_geom_angle_atom_site_label_2
_geom_angle_atom_site_label_3
_geom_angle
_geom_angle_site_symmetry_1
_geom_angle_site_symmetry_3
_geom_angle_publ_flag
C3 Mo1 C2 84.0(8) . . ?
C3 Mo1 C1 87.2(7) . . ?
C2 Mo1 C1 82.8(9) . . ?
C3 Mo1 C4 87.8(6) . . ?
C2 Mo1 C4 88.4(9) . . ?
C1 Mo1 C4 170.3(7) . . ?
C3 Mo1 N1 173.7(6) . . ?
C2 Mo1 N1 101.4(8) . . ?
C1 Mo1 N1 90.3(6) . . ?
C4 Mo1 N1 95.4(6) . . ?
C3 Mo1 N2 100.4(6) . . ?
C2 Mo1 N2 174.1(9) . . ?
C1 Mo1 N2 93.4(6) . . ?
C4 Mo1 N2 95.7(5) . . ?
N1 Mo1 N2 74.0(5) . . ?
C11 N1 C15 108.2(16) . . ?
C11 N1 Mo1 133.4(13) . . ?
C15 N1 Mo1 118.4(11) . . ?
C16 N2 C5 120.5(15) . . ?
C16 N2 Mo1 112.6(11) . . ?
C5 N2 Mo1 126.9(12) . . ?
O1 C1 Mo1 176.4(16) . . ?
O2 C2 Mo1 165(2) . . ?
O3 C3 Mo1 172.2(16) . . ?
O4 C4 Mo1 177.0(14) . . ?
N2 C5 C7 114.4(12) . . ?
N2 C5 C6 109.9(13) . . ?
C7 C5 C6 117.4(14) . . ?
O5 C6 O6 131.5(18) . . ?
O5 C6 C5 115.0(16) . . ?
O6 C6 C5 111.6(16) . . ?
N1 C11 C12 129.9(17) . . ?
C13 C12 C11 113.3(16) . . ?
C12 C13 C14 127.3(17) . . ?
C13 C14 C15 114.0(15) . . ?
C14 C15 C16 123.9(14) . . ?
C14 C15 N1 127.3(15) . . ?
C16 C15 N1 108.8(13) . . ?
N2 C16 C15 125.9(14) . . ?
C36 N31 C32 114.7 . . ?
C33 C32 N31 109.8 . . ?
C34 C33 C32 113.2 . . ?
C35 C34 C33 116.6 . . ?
C34 C35 C36 115.3 . . ?
N31 C36 C35 117.8 . . ?
C52 Mo51 C53 89.6(8) . . ?
C52 Mo51 C51 83.2(9) . . ?
C53 Mo51 C51 90.4(8) . . ?
C52 Mo51 C54 92.2(7) . . ?
C53 Mo51 C54 85.8(7) . . ?
C51 Mo51 C54 174.1(8) . . ?
C52 Mo51 N52 169.5(6) . . ?
C53 Mo51 N52 100.3(7) . . ?
C51 Mo51 N52 93.3(7) . . ?
C54 Mo51 N52 91.9(5) . . ?
C52 Mo51 N51 98.5(6) . . ?
C53 Mo51 N51 171.5(8) . . ?
C51 Mo51 N51 93.1(7) . . ?
C54 Mo51 N51 91.2(6) . . ?
N52 Mo51 N51 71.7(5) . . ?
C65 N51 C61 122.9(15) . . ?
C65 N51 Mo51 113.5(11) . . ?
C61 N51 Mo51 123.6(13) . . ?
C66 N52 C55 116.5(14) . . ?
C66 N52 Mo51 119.1(11) . . ?
C55 N52 Mo51 123.9(10) . . ?
O51 C51 Mo51 167(2) . . ?
O52 C52 Mo51 168.3(17) . . ?
O53 C53 Mo51 174(2) . . ?
O54 C54 Mo51 169.6(16) . . ?
C57 C55 N52 118.4(14) . . ?
C57 C55 C56 113.1(12) . . ?
N52 C55 C56 111.6(13) . . ?
O55 C56 O56 119.5(15) . . ?
O55 C56 C55 120.0(15) . . ?
O56 C56 C55 119.8(15) . . ?
C62 C61 N51 119.0(19) . . ?
C61 C62 C63 124.8(18) . . ?
C64 C63 C62 110.6(16) . . ?
C63 C64 C65 124.1(17) . . ?
N51 C65 C64 118.4(14) . . ?
N51 C65 C66 122.1(14) . . ?
C64 C65 C66 119.5(15) . . ?
N52 C66 C65 113.0(14) . . ?
C86 N81 C82 113.8 . . ?
C83 C82 N81 111.5 . . ?
C84 C83 C82 113.7 . . ?
C83 C84 C85 113.6 . . ?
C84 C85 C86 110.1 . . ?
N81 C86 C85 110.6 . . ?

loop_
_geom_bond_atom_site_label_1
_geom_bond_atom_site_label_2
_geom_bond_distance
_geom_bond_site_symmetry_2
_geom_bond_publ_flag
Mo1 C3 1.908(16) . ?
Mo1 C2 1.93(3) . ?
Mo1 C1 1.949(16) . ?
Mo1 C4 1.964(15) . ?
Mo1 N1 2.174(16) . ?
Mo1 N2 2.202(14) . ?
N1 C11 1.30(2) . ?
N1 C15 1.45(2) . ?
N2 C16 1.35(2) . ?
N2 C5 1.45(2) . ?
C1 O1 1.14(2) . ?
C2 O2 1.19(3) . ?
C3 O3 1.16(2) . ?
C4 O4 1.19(2) . ?
C5 C7 1.453(18) . ?
C5 C6 1.58(2) . ?
O5 C6 1.10(2) . ?
C6 O6 1.276(19) . ?
C11 C12 1.43(3) . ?
C12 C13 1.29(2) . ?
C13 C14 1.34(2) . ?
C14 C15 1.36(2) . ?
C15 C16 1.36(2) . ?
N31 C36 1.4271 . ?
N31 C32 1.5116 . ?
C32 C33 1.4949 . ?
C33 C34 1.4891 . ?
C34 C35 1.4536 . ?
C35 C36 1.4779 . ?
Mo51 C52 1.934(13) . ?
Mo51 C53 2.04(2) . ?
Mo51 C51 2.06(2) . ?
Mo51 C54 2.20(2) . ?
Mo51 N52 2.273(13) . ?
Mo51 N51 2.281(13) . ?
N51 C65 1.237(19) . ?
N51 C61 1.38(2) . ?
N52 C66 1.23(2) . ?
N52 C55 1.454(18) . ?
C51 O51 1.12(3) . ?
C52 O52 1.18(2) . ?
C53 O53 1.11(3) . ?
C54 O54 1.06(2) . ?
C55 C57 1.41(2) . ?
C55 C56 1.46(2) . ?
C56 O55 1.211(18) . ?
C56 O56 1.291(19) . ?
C61 C62 1.30(3) . ?
C62 C63 1.42(2) . ?
C63 C64 1.38(2) . ?
C64 C65 1.42(2) . ?
C65 C66 1.53(2) . ?
N81 C86 1.4630 . ?
N81 C82 1.5011 . ?
C82 C83 1.4805 . ?
C83 C84 1.4804 . ?
C84 C85 1.4840 . ?
C85 C86 1.5116 . ?
